data_4038098
loop_
_publ_author_name
'Kim, Jae Hyun'
'Song, Yeonghun'
'Kim, Min Jung'
'Kim, Sanghee'

_publ_section_title
;
 Asymmetric Total Synthesis of Inthomycins A, B, and C.
;
_journal_issue 7
_journal_name_full 'The Journal of organic chemistry'
_journal_page_first 4795
_journal_page_last 4806
_journal_paper_doi 10.1021/acs.joc.0c00017
_journal_volume 85
_journal_year 2020
_chemical_absolute_configuration rmad
_chemical_formula_moiety 'C25 H35 F3 O6 Si'
_chemical_formula_sum 'C25 H35 F3 O6 Si'
_chemical_formula_weight 516.62
_space_group_crystal_system monoclinic
_space_group_IT_number 4
_space_group_name_Hall 'P 2yb'
_space_group_name_H-M_alt 'P 1 21 1'
_atom_sites_solution_hydrogens geom
_atom_sites_solution_primary dual
_audit_creation_date 2019-12-31
_audit_creation_method
;
Olex2 1.3
(compiled Nov 21 2019 18:19:11 for OlexSys, GUI svn.r6003)
;
_cell_angle_alpha 90
_cell_angle_beta 97.859(4)
_cell_angle_gamma 90
_cell_formula_units_Z 2
_cell_length_a 13.1127(7)
_cell_length_b 7.7038(4)
_cell_length_c 14.0568(7)
_cell_measurement_reflns_used 4219
_cell_measurement_temperature 170.00(10)
_cell_measurement_theta_max 25.4390
_cell_measurement_theta_min 3.0120
_cell_volume 1406.65(13)
_computing_cell_refinement 'CrysAlisPro 1.171.39.29d (Rigaku OD, 2017)'
_computing_data_collection 'CrysAlisPro 1.171.39.29d (Rigaku OD, 2017)'
_computing_data_reduction 'CrysAlisPro 1.171.39.29d (Rigaku OD, 2017)'
_computing_molecular_graphics 'Olex2 1.3 (Dolomanov et al., 2009)'
_computing_publication_material 'Olex2 1.3 (Dolomanov et al., 2009)'
_computing_structure_refinement 'SHELXL 2017/1 (Sheldrick, 2015)'
_computing_structure_solution 'SHELXT 2014/5 (Sheldrick, 2014)'
_diffrn_ambient_environment N~2~
_diffrn_ambient_temperature 170.00(10)
_diffrn_detector 'CCD plate'
_diffrn_detector_area_resol_mean 5.2262
_diffrn_detector_type AtlasS2
_diffrn_measured_fraction_theta_full 0.999
_diffrn_measured_fraction_theta_max 0.999
_diffrn_measurement_details
;
List of Runs (angles in degrees, time in seconds):

  # Type    Start    End  Width  t~exp~   \w     \q     \k     \f   Frames
--------------------------------------------------------------------------
  1  \w    -87.00 -62.00   1.00    6.00    --  -11.20 155.00 -79.00   25
  2  \w      7.00  32.00   1.00    6.00    --   11.83-120.00  39.00   25
  3  \w     27.00  54.00   1.00    6.00    --   11.83-155.00-117.00   27
  4  \w    -83.00  15.00   1.00    6.00    --  -11.20 -57.00 120.00   98
  5  \w      3.00  30.00   1.00    6.00    --  -11.20 -99.00 -90.00   27
  6  \w    -84.00   3.00   1.00    6.00    --  -11.20 -38.00   0.00   87
  7  \w    -33.00  -4.00   1.00    6.00    --   11.83 -38.00  60.00   29
  8  \w    -20.00  25.00   1.00    6.00    --   11.83 -99.00  30.00   45
  9  \w    -56.00  33.00   1.00    6.00    --   11.83 -38.00-120.00   89
;
_diffrn_measurement_device 'four-circle diffractometer'
_diffrn_measurement_device_type 'SuperNova, Dual, Cu at home/near, AtlasS2'
_diffrn_measurement_method '\w scans'
_diffrn_orient_matrix_type 'CrysAlisPro convention (1999,Acta A55,543-557)'
_diffrn_orient_matrix_UB_11 0.0369272000
_diffrn_orient_matrix_UB_12 0.0641895000
_diffrn_orient_matrix_UB_13 -0.0072827000
_diffrn_orient_matrix_UB_21 -0.0171866000
_diffrn_orient_matrix_UB_22 -0.0017023000
_diffrn_orient_matrix_UB_23 -0.0500764000
_diffrn_orient_matrix_UB_31 -0.0363808000
_diffrn_orient_matrix_UB_32 0.0659814000
_diffrn_orient_matrix_UB_33 0.0057943000
_diffrn_radiation_monochromator mirror
_diffrn_radiation_probe x-ray
_diffrn_radiation_type 'Mo K\a'
_diffrn_radiation_wavelength 0.71073
_diffrn_reflns_av_R_equivalents 0.0502
_diffrn_reflns_av_unetI/netI 0.0644
_diffrn_reflns_Laue_measured_fraction_full 0.999
_diffrn_reflns_Laue_measured_fraction_max 0.999
_diffrn_reflns_limit_h_max 15
_diffrn_reflns_limit_h_min -15
_diffrn_reflns_limit_k_max 9
_diffrn_reflns_limit_k_min -9
_diffrn_reflns_limit_l_max 16
_diffrn_reflns_limit_l_min -16
_diffrn_reflns_number 13590
_diffrn_reflns_point_group_measured_fraction_full 0.999
_diffrn_reflns_point_group_measured_fraction_max 0.999
_diffrn_reflns_theta_full 24.998
_diffrn_reflns_theta_max 24.998
_diffrn_reflns_theta_min 2.286
_diffrn_source 'micro-focus sealed X-ray tube'
_diffrn_source_type 'SuperNova (Mo) X-ray Source'
_exptl_absorpt_coefficient_mu 0.138
_exptl_absorpt_correction_T_max 1.00000
_exptl_absorpt_correction_T_min 0.57354
_exptl_absorpt_correction_type multi-scan
_exptl_absorpt_process_details
;
CrysAlisPro 1.171.39.29d (Rigaku Oxford Diffraction, 2017)
Empirical absorption correction using spherical harmonics,
 implemented in SCALE3 ABSPACK scaling algorithm.
;
_exptl_crystal_colour 'metallic light white'
_exptl_crystal_colour_lustre metallic
_exptl_crystal_colour_modifier light
_exptl_crystal_colour_primary white
_exptl_crystal_density_diffrn 1.220
_exptl_crystal_description block
_exptl_crystal_F_000 548
_exptl_crystal_size_max 0.583
_exptl_crystal_size_mid 0.323
_exptl_crystal_size_min 0.193
_refine_diff_density_max 0.189
_refine_diff_density_min -0.234
_refine_diff_density_rms 0.040
_refine_ls_abs_structure_details
;
 Flack x determined using 1337 quotients [(I+)-(I-)]/[(I+)+(I-)]
 (Parsons, Flack and Wagner, Acta Cryst. B69 (2013) 249-259).
;
_refine_ls_abs_structure_Flack -0.13(11)
_refine_ls_extinction_method none
_refine_ls_goodness_of_fit_ref 1.060
_refine_ls_hydrogen_treatment constr
_refine_ls_matrix_type full
_refine_ls_number_parameters 325
_refine_ls_number_reflns 4948
_refine_ls_number_restraints 1
_refine_ls_restrained_S_all 1.060
_refine_ls_R_factor_all 0.0658
_refine_ls_R_factor_gt 0.0484
_refine_ls_shift/su_max 0.000
_refine_ls_shift/su_mean 0.000
_refine_ls_structure_factor_coef Fsqd
_refine_ls_weighting_details 'w=1/[\s^2^(Fo^2^)+(0.0386P)^2^+0.1360P] where P=(Fo^2^+2Fc^2^)/3'
_refine_ls_weighting_scheme calc
_refine_ls_wR_factor_gt 0.0953
_refine_ls_wR_factor_ref 0.1043
_reflns_Friedel_coverage 0.849
_reflns_Friedel_fraction_full 1.000
_reflns_Friedel_fraction_max 1.000
_reflns_number_gt 3977
_reflns_number_total 4948
_reflns_threshold_expression 'I > 2\s(I)'
_cod_data_source_file jo0c00017_si_002.cif
_cod_data_source_block exp_1421-1
_cod_depositor_comments 'Adding full bibliography for 4038098.cif.'
_cod_database_code 4038098
_shelx_shelxl_version_number 2017/1
_chemical_oxdiff_formula C25H35F3O6Si
_chemical_oxdiff_usercomment JH2-IV-63
_shelx_space_group_comment
;
The symmetry employed for this shelxl refinement is uniquely defined
by the following loop, which should always be used as a source of
symmetry information in preference to the above space-group names.
They are only intended as comments.
;
_shelx_estimated_absorpt_t_max 0.974
_shelx_estimated_absorpt_t_min 0.924
_reflns_odcompleteness_completeness 99.90
_reflns_odcompleteness_iscentric 1
_reflns_odcompleteness_theta 26.32
_olex2_refinement_description
;
1. Fixed Uiso
 At 1.2 times of:
  All C(H) groups, All C(H,H) groups
 At 1.5 times of:
  All C(H,H,H) groups
2.a Ternary CH refined with riding coordinates:
 C5(H5)
2.b Secondary CH2 refined with riding coordinates:
 C9(H9A,H9B)
2.c Aromatic/amide H refined with riding coordinates:
 C25(H25), C24(H24), C21(H21), C23(H23), C22(H22)
2.d Idealised Me refined as rotating group:
 C7(H7A,H7B,H7C), C16(H16A,H16B,H16C), C8(H8A,H8B,H8C), C1(H1A,H1B,H1C),
 C14(H14A,H14B,H14C), C10(H10A,H10B,H10C), C15(H15A,H15B,H15C), C11(H11A,H11B,
 H11C), C13(H13A,H13B,H13C)
;
_smtbx_masks_void_probe_radius 1.2
_smtbx_masks_void_truncation_radius 1.2
_olex2_date_sample_data_collection 2019-12-26
_olex2_submission_special_instructions 'No special instructions were received'
_oxdiff_exptl_absorpt_empirical_details
;
Empirical correction (ABSPACK) includes:
- Absorption correction using spherical harmonics
- Frame scaling
;
_oxdiff_exptl_absorpt_empirical_full_max 1.445
_oxdiff_exptl_absorpt_empirical_full_min 0.562

loop_
_space_group_symop_operation_xyz
'x, y, z'
'-x, y+1/2, -z'

loop_
_atom_site_label
_atom_site_type_symbol
_atom_site_fract_x
_atom_site_fract_y
_atom_site_fract_z
_atom_site_U_iso_or_equiv
_atom_site_adp_type
_atom_site_occupancy
_atom_site_site_symmetry_order
_atom_site_calc_flag
_atom_site_refinement_flags_posn
_atom_site_refinement_flags_adp
_atom_site_refinement_flags_occupancy
_atom_site_disorder_assembly
_atom_site_disorder_group
Si1 Si 0.74703(9) 0.82675(17) 0.48523(8) 0.0398(3) Uani 1 1 d . . . . .
F1 F 0.97151(19) 0.0989(3) 0.12254(18) 0.0455(7) Uani 1 1 d . . . . .
F3 F 0.83658(19) -0.0111(3) 0.16857(18) 0.0459(7) Uani 1 1 d . . . . .
F2 F 0.9492(2) 0.1177(3) 0.27057(18) 0.0464(7) Uani 1 1 d . . . . .
O6 O 0.80691(18) 0.3049(4) 0.05943(16) 0.0306(6) Uani 1 1 d . . . . .
O4 O 0.70196(19) 0.4607(3) 0.19232(17) 0.0282(6) Uani 1 1 d . . . . .
O2 O 0.2904(2) 0.2992(4) 0.08322(19) 0.0387(7) Uani 1 1 d . . . . .
O5 O 0.7462(2) 0.2293(4) 0.2871(2) 0.0458(8) Uani 1 1 d . . . . .
O3 O 0.7043(2) 0.7157(4) 0.3876(2) 0.0443(8) Uani 1 1 d . . . . .
O1 O 0.3673(3) 0.0456(4) 0.1195(3) 0.0709(12) Uani 1 1 d . . . . .
C19 C 0.7598(3) 0.3210(5) 0.2214(3) 0.0282(9) Uani 1 1 d . . . . .
C17 C 0.9007(3) 0.1248(6) 0.1812(3) 0.0354(10) Uani 1 1 d . . . . .
C4 C 0.5271(3) 0.3883(6) 0.1982(3) 0.0354(11) Uani 1 1 d . . . . .
C9 C 0.6850(3) 0.7831(6) 0.2928(3) 0.0369(10) Uani 1 1 d . . . . .
H9A H 0.746236 0.765419 0.259860 0.044 Uiso 1 1 calc R U . . .
H9B H 0.671436 0.909336 0.295230 0.044 Uiso 1 1 calc R U . . .
C18 C 0.8453(3) 0.3001(5) 0.1582(2) 0.0276(9) Uani 1 1 d . . . . .
C6 C 0.5920(3) 0.6915(5) 0.2370(3) 0.0311(10) Uani 1 1 d . . . . .
C5 C 0.6131(3) 0.4935(5) 0.2425(3) 0.0285(9) Uani 1 1 d . . . . .
H5 H 0.630672 0.458831 0.311386 0.034 Uiso 1 1 calc R U . . .
C2 C 0.3687(3) 0.2000(6) 0.1200(3) 0.0377(11) Uani 1 1 d . . . . .
C20 C 0.9240(3) 0.4460(5) 0.1775(3) 0.0284(9) Uani 1 1 d . . . . .
C25 C 0.9825(3) 0.4939(6) 0.1063(3) 0.0326(10) Uani 1 1 d . . . . .
H25 H 0.971759 0.436992 0.045842 0.039 Uiso 1 1 calc R U . . .
C7 C 0.5773(3) 0.7556(6) 0.1333(3) 0.0452(12) Uani 1 1 d . . . . .
H7A H 0.560149 0.879480 0.131932 0.068 Uiso 1 1 calc R U . . .
H7B H 0.521157 0.690664 0.096060 0.068 Uiso 1 1 calc R U . . .
H7C H 0.640969 0.737827 0.105407 0.068 Uiso 1 1 calc R U . . .
C3 C 0.4552(3) 0.3046(7) 0.1621(3) 0.0387(10) Uani 1 1 d . . . . .
C24 C 1.0559(3) 0.6227(6) 0.1223(3) 0.0393(11) Uani 1 1 d . . . . .
H24 H 1.095480 0.653970 0.073191 0.047 Uiso 1 1 calc R U . . .
C16 C 0.7151(3) 0.2083(6) 0.0264(3) 0.0400(11) Uani 1 1 d . . . . .
H16A H 0.679861 0.261439 -0.032437 0.060 Uiso 1 1 calc R U . . .
H16B H 0.669297 0.209369 0.075996 0.060 Uiso 1 1 calc R U . . .
H16C H 0.733402 0.088227 0.013149 0.060 Uiso 1 1 calc R U . . .
C21 C 0.9414(3) 0.5299(5) 0.2658(3) 0.0332(10) Uani 1 1 d . . . . .
H21 H 0.902930 0.497894 0.315626 0.040 Uiso 1 1 calc R U . . .
C23 C 1.0715(3) 0.7065(6) 0.2105(3) 0.0407(11) Uani 1 1 d . . . . .
H23 H 1.121621 0.795905 0.221820 0.049 Uiso 1 1 calc R U . . .
C8 C 0.4956(3) 0.7264(7) 0.2841(3) 0.0468(12) Uani 1 1 d . . . . .
H8A H 0.505749 0.681495 0.349920 0.070 Uiso 1 1 calc R U . . .
H8B H 0.436395 0.668333 0.247255 0.070 Uiso 1 1 calc R U . . .
H8C H 0.482834 0.851648 0.285215 0.070 Uiso 1 1 calc R U . . .
C1 C 0.2001(3) 0.2081(6) 0.0383(3) 0.0445(11) Uani 1 1 d . . . . .
H1A H 0.219699 0.127462 -0.010008 0.067 Uiso 1 1 calc R U . . .
H1B H 0.149984 0.291955 0.007253 0.067 Uiso 1 1 calc R U . . .
H1C H 0.169289 0.143090 0.087090 0.067 Uiso 1 1 calc R U . . .
C22 C 1.0144(3) 0.6598(6) 0.2812(3) 0.0422(11) Uani 1 1 d . . . . .
H22 H 1.025222 0.717450 0.341473 0.051 Uiso 1 1 calc R U . . .
C12 C 0.7471(4) 0.6620(7) 0.5835(3) 0.0521(13) Uani 1 1 d . . . . .
C14 C 0.7880(4) 0.7441(9) 0.6814(3) 0.0712(18) Uani 1 1 d . . . . .
H14A H 0.857947 0.787610 0.679927 0.107 Uiso 1 1 calc R U . . .
H14B H 0.788836 0.656392 0.732030 0.107 Uiso 1 1 calc R U . . .
H14C H 0.743050 0.840360 0.694474 0.107 Uiso 1 1 calc R U . . .
C10 C 0.8787(4) 0.9096(9) 0.4785(4) 0.085(2) Uani 1 1 d . . . . .
H10A H 0.926832 0.811878 0.480767 0.127 Uiso 1 1 calc R U . . .
H10B H 0.899645 0.987278 0.532883 0.127 Uiso 1 1 calc R U . . .
H10C H 0.879256 0.973472 0.418260 0.127 Uiso 1 1 calc R U . . .
C15 C 0.6597(5) 1.0137(8) 0.4992(4) 0.087(2) Uani 1 1 d . . . . .
H15A H 0.658438 1.091711 0.443991 0.130 Uiso 1 1 calc R U . . .
H15B H 0.684730 1.077000 0.558277 0.130 Uiso 1 1 calc R U . . .
H15C H 0.589966 0.970567 0.502710 0.130 Uiso 1 1 calc R U . . .
C11 C 0.8189(6) 0.5113(8) 0.5638(4) 0.097(2) Uani 1 1 d . . . . .
H11A H 0.795022 0.460754 0.500743 0.146 Uiso 1 1 calc R U . . .
H11B H 0.818185 0.422171 0.613497 0.146 Uiso 1 1 calc R U . . .
H11C H 0.889206 0.555213 0.564782 0.146 Uiso 1 1 calc R U . . .
C13 C 0.6385(5) 0.5980(12) 0.5861(5) 0.117(3) Uani 1 1 d . . . . .
H13A H 0.594961 0.695273 0.600600 0.176 Uiso 1 1 calc R U . . .
H13B H 0.638843 0.508901 0.635933 0.176 Uiso 1 1 calc R U . . .
H13C H 0.611323 0.548436 0.523588 0.176 Uiso 1 1 calc R U . . .

loop_
_atom_site_aniso_label
_atom_site_aniso_U_11
_atom_site_aniso_U_22
_atom_site_aniso_U_33
_atom_site_aniso_U_23
_atom_site_aniso_U_13
_atom_site_aniso_U_12
Si1 0.0447(7) 0.0435(7) 0.0314(6) -0.0040(6) 0.0058(5) -0.0062(7)
F1 0.0478(16) 0.0361(15) 0.0574(17) 0.0083(12) 0.0247(13) 0.0143(13)
F3 0.0486(16) 0.0250(13) 0.0651(17) 0.0055(12) 0.0111(13) -0.0022(12)
F2 0.0499(16) 0.0431(15) 0.0437(16) 0.0127(13) -0.0024(12) 0.0102(13)
O6 0.0292(14) 0.0356(16) 0.0261(14) 0.0003(14) 0.0000(11) -0.0011(15)
O4 0.0279(15) 0.0303(15) 0.0267(15) 0.0013(12) 0.0046(11) 0.0023(13)
O2 0.0305(15) 0.0328(16) 0.0500(17) -0.0066(15) -0.0045(13) -0.0004(15)
O5 0.054(2) 0.0411(18) 0.0461(19) 0.0176(16) 0.0214(15) 0.0122(16)
O3 0.062(2) 0.0351(17) 0.0323(17) 0.0021(14) -0.0058(14) -0.0097(16)
O1 0.065(3) 0.033(2) 0.103(3) -0.0094(19) -0.031(2) 0.0060(18)
C19 0.031(2) 0.023(2) 0.030(2) -0.001(2) -0.0004(16) 0.000(2)
C17 0.035(3) 0.037(3) 0.035(3) 0.004(2) 0.008(2) 0.005(2)
C4 0.035(3) 0.042(3) 0.031(2) 0.0000(19) 0.009(2) 0.000(2)
C9 0.048(3) 0.030(2) 0.033(2) 0.0004(19) 0.0053(19) 0.000(2)
C18 0.032(2) 0.027(2) 0.0243(19) 0.0041(18) 0.0043(16) 0.003(2)
C6 0.037(2) 0.030(2) 0.026(2) -0.0005(18) 0.0044(18) 0.004(2)
C5 0.026(2) 0.032(2) 0.028(2) -0.0002(18) 0.0055(17) 0.0036(19)
C2 0.034(3) 0.039(3) 0.039(3) -0.007(2) 0.002(2) -0.002(2)
C20 0.026(2) 0.028(2) 0.030(2) 0.0064(18) -0.0004(18) 0.0041(19)
C25 0.031(2) 0.036(2) 0.031(2) 0.0012(19) 0.0059(18) -0.001(2)
C7 0.054(3) 0.045(3) 0.035(2) 0.006(2) 0.001(2) 0.020(2)
C3 0.028(2) 0.045(3) 0.043(2) -0.007(2) 0.0046(19) 0.004(2)
C24 0.031(2) 0.044(3) 0.042(3) 0.007(2) 0.0043(19) -0.005(2)
C16 0.044(3) 0.038(3) 0.037(2) -0.004(2) 0.000(2) -0.006(2)
C21 0.036(3) 0.036(2) 0.029(2) 0.001(2) 0.0089(19) 0.001(2)
C23 0.037(3) 0.035(2) 0.049(3) 0.002(2) 0.002(2) -0.012(2)
C8 0.045(3) 0.050(3) 0.045(3) -0.003(2) 0.007(2) 0.015(2)
C1 0.033(2) 0.047(3) 0.050(3) -0.006(2) -0.003(2) -0.007(2)
C22 0.045(3) 0.040(3) 0.040(3) -0.010(2) -0.001(2) -0.007(2)
C12 0.054(3) 0.064(4) 0.036(3) 0.011(2) -0.001(2) -0.013(3)
C14 0.082(4) 0.101(5) 0.029(3) 0.006(3) 0.004(2) -0.006(4)
C10 0.087(4) 0.126(6) 0.044(3) -0.016(3) 0.018(3) -0.056(4)
C15 0.116(5) 0.076(4) 0.069(4) -0.008(4) 0.013(4) 0.038(4)
C11 0.156(7) 0.066(4) 0.060(4) 0.013(3) -0.017(4) 0.032(5)
C13 0.102(5) 0.173(8) 0.073(5) 0.042(5) 0.000(4) -0.085(6)

loop_
_atom_type_symbol
_atom_type_description
_atom_type_scat_dispersion_real
_atom_type_scat_dispersion_imag
_atom_type_scat_source
C C 0.0033 0.0016 'International Tables Vol C Tables 4.2.6.8 and 6.1.1.4'
H H 0.0000 0.0000 'International Tables Vol C Tables 4.2.6.8 and 6.1.1.4'
F F 0.0171 0.0103 'International Tables Vol C Tables 4.2.6.8 and 6.1.1.4'
O O 0.0106 0.0060 'International Tables Vol C Tables 4.2.6.8 and 6.1.1.4'
Si Si 0.0817 0.0704 'International Tables Vol C Tables 4.2.6.8 and 6.1.1.4'

loop_
_geom_angle_atom_site_label_1
_geom_angle_atom_site_label_2
_geom_angle_atom_site_label_3
_geom_angle
_geom_angle_site_symmetry_1
_geom_angle_site_symmetry_3
_geom_angle_publ_flag
O3 Si1 C12 103.16(19) . . ?
O3 Si1 C10 110.4(2) . . ?
O3 Si1 C15 110.1(2) . . ?
C10 Si1 C12 111.3(3) . . ?
C10 Si1 C15 109.2(3) . . ?
C15 Si1 C12 112.5(3) . . ?
C18 O6 C16 118.3(3) . . ?
C19 O4 C5 116.4(3) . . ?
C2 O2 C1 115.8(3) . . ?
C9 O3 Si1 126.0(3) . . ?
O4 C19 C18 109.6(3) . . ?
O5 C19 O4 124.6(3) . . ?
O5 C19 C18 125.8(4) . . ?
F1 C17 F3 106.1(3) . . ?
F1 C17 C18 110.3(3) . . ?
F3 C17 C18 112.7(3) . . ?
F2 C17 F1 107.1(3) . . ?
F2 C17 F3 107.7(3) . . ?
F2 C17 C18 112.6(3) . . ?
C3 C4 C5 178.6(4) . . ?
O3 C9 H9A 109.7 . . ?
O3 C9 H9B 109.7 . . ?
O3 C9 C6 109.9(3) . . ?
H9A C9 H9B 108.2 . . ?
C6 C9 H9A 109.7 . . ?
C6 C9 H9B 109.7 . . ?
O6 C18 C19 112.1(3) . . ?
O6 C18 C17 108.8(3) . . ?
O6 C18 C20 107.3(3) . . ?
C19 C18 C17 109.3(3) . . ?
C20 C18 C19 110.6(3) . . ?
C20 C18 C17 108.6(3) . . ?
C9 C6 C5 107.7(3) . . ?
C9 C6 C8 110.2(3) . . ?
C7 C6 C9 109.2(3) . . ?
C7 C6 C5 111.4(3) . . ?
C7 C6 C8 110.6(3) . . ?
C8 C6 C5 107.7(3) . . ?
O4 C5 C6 107.1(3) . . ?
O4 C5 H5 109.1 . . ?
C4 C5 O4 108.5(3) . . ?
C4 C5 C6 113.8(3) . . ?
C4 C5 H5 109.1 . . ?
C6 C5 H5 109.1 . . ?
O2 C2 C3 111.1(4) . . ?
O1 C2 O2 124.2(4) . . ?
O1 C2 C3 124.7(5) . . ?
C25 C20 C18 119.6(4) . . ?
C25 C20 C21 118.7(4) . . ?
C21 C20 C18 121.7(4) . . ?
C20 C25 H25 119.5 . . ?
C24 C25 C20 121.0(4) . . ?
C24 C25 H25 119.5 . . ?
C6 C7 H7A 109.5 . . ?
C6 C7 H7B 109.5 . . ?
C6 C7 H7C 109.5 . . ?
H7A C7 H7B 109.5 . . ?
H7A C7 H7C 109.5 . . ?
H7B C7 H7C 109.5 . . ?
C4 C3 C2 178.7(5) . . ?
C25 C24 H24 120.2 . . ?
C25 C24 C23 119.7(4) . . ?
C23 C24 H24 120.2 . . ?
O6 C16 H16A 109.5 . . ?
O6 C16 H16B 109.5 . . ?
O6 C16 H16C 109.5 . . ?
H16A C16 H16B 109.5 . . ?
H16A C16 H16C 109.5 . . ?
H16B C16 H16C 109.5 . . ?
C20 C21 H21 119.9 . . ?
C22 C21 C20 120.1(4) . . ?
C22 C21 H21 119.9 . . ?
C24 C23 H23 120.1 . . ?
C22 C23 C24 119.8(4) . . ?
C22 C23 H23 120.1 . . ?
C6 C8 H8A 109.5 . . ?
C6 C8 H8B 109.5 . . ?
C6 C8 H8C 109.5 . . ?
H8A C8 H8B 109.5 . . ?
H8A C8 H8C 109.5 . . ?
H8B C8 H8C 109.5 . . ?
O2 C1 H1A 109.5 . . ?
O2 C1 H1B 109.5 . . ?
O2 C1 H1C 109.5 . . ?
H1A C1 H1B 109.5 . . ?
H1A C1 H1C 109.5 . . ?
H1B C1 H1C 109.5 . . ?
C21 C22 H22 119.6 . . ?
C23 C22 C21 120.8(4) . . ?
C23 C22 H22 119.6 . . ?
C14 C12 Si1 110.2(4) . . ?
C14 C12 C11 108.8(4) . . ?
C11 C12 Si1 108.4(4) . . ?
C13 C12 Si1 109.4(4) . . ?
C13 C12 C14 109.0(5) . . ?
C13 C12 C11 111.0(6) . . ?
C12 C14 H14A 109.5 . . ?
C12 C14 H14B 109.5 . . ?
C12 C14 H14C 109.5 . . ?
H14A C14 H14B 109.5 . . ?
H14A C14 H14C 109.5 . . ?
H14B C14 H14C 109.5 . . ?
Si1 C10 H10A 109.5 . . ?
Si1 C10 H10B 109.5 . . ?
Si1 C10 H10C 109.5 . . ?
H10A C10 H10B 109.5 . . ?
H10A C10 H10C 109.5 . . ?
H10B C10 H10C 109.5 . . ?
Si1 C15 H15A 109.5 . . ?
Si1 C15 H15B 109.5 . . ?
Si1 C15 H15C 109.5 . . ?
H15A C15 H15B 109.5 . . ?
H15A C15 H15C 109.5 . . ?
H15B C15 H15C 109.5 . . ?
C12 C11 H11A 109.5 . . ?
C12 C11 H11B 109.5 . . ?
C12 C11 H11C 109.5 . . ?
H11A C11 H11B 109.5 . . ?
H11A C11 H11C 109.5 . . ?
H11B C11 H11C 109.5 . . ?
C12 C13 H13A 109.5 . . ?
C12 C13 H13B 109.5 . . ?
C12 C13 H13C 109.5 . . ?
H13A C13 H13B 109.5 . . ?
H13A C13 H13C 109.5 . . ?
H13B C13 H13C 109.5 . . ?

loop_
_geom_bond_atom_site_label_1
_geom_bond_atom_site_label_2
_geom_bond_distance
_geom_bond_site_symmetry_2
_geom_bond_publ_flag
Si1 O3 1.649(3) . ?
Si1 C12 1.876(5) . ?
Si1 C10 1.856(5) . ?
Si1 C15 1.867(6) . ?
F1 C17 1.339(5) . ?
F3 C17 1.339(5) . ?
F2 C17 1.329(5) . ?
O6 C18 1.411(4) . ?
O6 C16 1.438(5) . ?
O4 C19 1.347(5) . ?
O4 C5 1.464(4) . ?
O2 C2 1.327(5) . ?
O2 C1 1.446(5) . ?
O5 C19 1.196(5) . ?
O3 C9 1.420(5) . ?
O1 C2 1.190(5) . ?
C19 C18 1.531(5) . ?
C17 C18 1.546(6) . ?
C4 C5 1.458(6) . ?
C4 C3 1.197(6) . ?
C9 H9A 0.9900 . ?
C9 H9B 0.9900 . ?
C9 C6 1.529(6) . ?
C18 C20 1.525(6) . ?
C6 C5 1.550(6) . ?
C6 C7 1.525(5) . ?
C6 C8 1.529(6) . ?
C5 H5 1.0000 . ?
C2 C3 1.449(6) . ?
C20 C25 1.390(6) . ?
C20 C21 1.391(5) . ?
C25 H25 0.9500 . ?
C25 C24 1.379(6) . ?
C7 H7A 0.9800 . ?
C7 H7B 0.9800 . ?
C7 H7C 0.9800 . ?
C24 H24 0.9500 . ?
C24 C23 1.387(6) . ?
C16 H16A 0.9800 . ?
C16 H16B 0.9800 . ?
C16 H16C 0.9800 . ?
C21 H21 0.9500 . ?
C21 C22 1.381(6) . ?
C23 H23 0.9500 . ?
C23 C22 1.372(6) . ?
C8 H8A 0.9800 . ?
C8 H8B 0.9800 . ?
C8 H8C 0.9800 . ?
C1 H1A 0.9800 . ?
C1 H1B 0.9800 . ?
C1 H1C 0.9800 . ?
C22 H22 0.9500 . ?
C12 C14 1.542(7) . ?
C12 C11 1.544(8) . ?
C12 C13 1.512(7) . ?
C14 H14A 0.9800 . ?
C14 H14B 0.9800 . ?
C14 H14C 0.9800 . ?
C10 H10A 0.9800 . ?
C10 H10B 0.9800 . ?
C10 H10C 0.9800 . ?
C15 H15A 0.9800 . ?
C15 H15B 0.9800 . ?
C15 H15C 0.9800 . ?
C11 H11A 0.9800 . ?
C11 H11B 0.9800 . ?
C11 H11C 0.9800 . ?
C13 H13A 0.9800 . ?
C13 H13B 0.9800 . ?
C13 H13C 0.9800 . ?

loop_
_geom_torsion_atom_site_label_1
_geom_torsion_atom_site_label_2
_geom_torsion_atom_site_label_3
_geom_torsion_atom_site_label_4
_geom_torsion
_geom_torsion_site_symmetry_1
_geom_torsion_site_symmetry_2
_geom_torsion_site_symmetry_3
_geom_torsion_site_symmetry_4
_geom_torsion_publ_flag
Si1 O3 C9 C6 -145.0(3) . . . . ?
F1 C17 C18 O6 53.3(4) . . . . ?
F1 C17 C18 C19 176.1(3) . . . . ?
F1 C17 C18 C20 -63.2(4) . . . . ?
F3 C17 C18 O6 -65.1(4) . . . . ?
F3 C17 C18 C19 57.7(4) . . . . ?
F3 C17 C18 C20 178.4(3) . . . . ?
F2 C17 C18 O6 172.9(3) . . . . ?
F2 C17 C18 C19 -64.4(4) . . . . ?
F2 C17 C18 C20 56.3(4) . . . . ?
O6 C18 C20 C25 -32.0(5) . . . . ?
O6 C18 C20 C21 149.9(3) . . . . ?
O4 C19 C18 O6 -50.5(4) . . . . ?
O4 C19 C18 C17 -171.2(3) . . . . ?
O4 C19 C18 C20 69.2(4) . . . . ?
O5 C19 C18 O6 130.1(4) . . . . ?
O5 C19 C18 C17 9.4(5) . . . . ?
O5 C19 C18 C20 -110.2(4) . . . . ?
O3 Si1 C12 C14 178.7(3) . . . . ?
O3 Si1 C12 C11 59.8(4) . . . . ?
O3 Si1 C12 C13 -61.5(5) . . . . ?
O3 C9 C6 C5 -54.6(4) . . . . ?
O3 C9 C6 C7 -175.8(3) . . . . ?
O3 C9 C6 C8 62.5(4) . . . . ?
C19 O4 C5 C4 -84.3(4) . . . . ?
C19 O4 C5 C6 152.5(3) . . . . ?
C19 C18 C20 C25 -154.6(4) . . . . ?
C19 C18 C20 C21 27.3(5) . . . . ?
C17 C18 C20 C25 85.5(4) . . . . ?
C17 C18 C20 C21 -92.6(4) . . . . ?
C9 C6 C5 O4 -64.5(4) . . . . ?
C9 C6 C5 C4 175.7(3) . . . . ?
C18 C20 C25 C24 -178.6(4) . . . . ?
C18 C20 C21 C22 179.0(4) . . . . ?
C5 O4 C19 O5 -3.6(5) . . . . ?
C5 O4 C19 C18 176.9(3) . . . . ?
C20 C25 C24 C23 -0.2(6) . . . . ?
C20 C21 C22 C23 -0.8(7) . . . . ?
C25 C20 C21 C22 0.9(6) . . . . ?
C25 C24 C23 C22 0.4(7) . . . . ?
C7 C6 C5 O4 55.3(4) . . . . ?
C7 C6 C5 C4 -64.6(5) . . . . ?
C24 C23 C22 C21 0.1(7) . . . . ?
C16 O6 C18 C19 -44.2(5) . . . . ?
C16 O6 C18 C17 76.9(4) . . . . ?
C16 O6 C18 C20 -165.7(3) . . . . ?
C21 C20 C25 C24 -0.4(6) . . . . ?
C8 C6 C5 O4 176.8(3) . . . . ?
C8 C6 C5 C4 56.9(4) . . . . ?
C1 O2 C2 O1 -1.6(7) . . . . ?
C1 O2 C2 C3 179.4(4) . . . . ?
C12 Si1 O3 C9 176.8(3) . . . . ?
C10 Si1 O3 C9 -64.1(4) . . . . ?
C10 Si1 C12 C14 60.3(4) . . . . ?
C10 Si1 C12 C11 -58.6(5) . . . . ?
C10 Si1 C12 C13 -179.9(5) . . . . ?
C15 Si1 O3 C9 56.5(4) . . . . ?
C15 Si1 C12 C14 -62.6(4) . . . . ?
C15 Si1 C12 C11 178.4(4) . . . . ?
C15 Si1 C12 C13 57.2(5) . . . . ?
